data_7110521
loop_
_publ_author_name
'Griesbeck, Axel G.'
'Heckroth, Heike'
'Lex, Johann'

_publ_section_title
;
 Stereoselective Yang cyclizations of \a-amido ketones
;
_journal_issue 12
_journal_name_full 'Chemical Communications'
_journal_page_first 1109
_journal_paper_doi 10.1039/a901723b
_journal_year 1999
_chemical_formula_moiety 'C15 H21 N O2'
_chemical_formula_sum 'C15 H21 N O2'
_chemical_formula_weight 247.33
_chemical_name_systematic
;
 ?
;
_space_group_IT_number 19
_symmetry_cell_setting orthorhombic
_symmetry_space_group_name_Hall 'P 2ac 2ab'
_symmetry_space_group_name_H-M 'P 21 21 21'
_atom_sites_solution_hydrogens geom
_atom_sites_solution_primary direct
_atom_sites_solution_secondary difmap
_audit_creation_method SHELXL
_cell_angle_alpha 90.00
_cell_angle_beta 90.00
_cell_angle_gamma 90.00
_cell_formula_units_Z 4
_cell_length_a 7.546(1)
_cell_length_b 11.848(1)
_cell_length_c 15.712(1)
_cell_measurement_temperature 293(2)
_cell_volume 1404.7(2)
_computing_cell_refinement 'nonius denzo'
_computing_data_collection 'nonius collect'
_computing_data_reduction 'nonius denzo'
_computing_molecular_graphics xtal
_computing_structure_refinement 'SHELXL-93 (Sheldrick, 1993)'
_computing_structure_solution 'SHELXS-86 (Sheldrick, 1990)'
_diffrn_ambient_temperature 293(2)
_diffrn_measurement_device 'nonius kappa-ccd diffractometer'
_diffrn_radiation_monochromator graphite
_diffrn_radiation_source 'fine-focus sealed tube'
_diffrn_radiation_type MoKa
_diffrn_radiation_wavelength 0.71073
_diffrn_reflns_av_R_equivalents 0.0000
_diffrn_reflns_av_sigmaI/netI 0.0618
_diffrn_reflns_limit_h_max 9
_diffrn_reflns_limit_h_min -9
_diffrn_reflns_limit_k_max 15
_diffrn_reflns_limit_k_min -15
_diffrn_reflns_limit_l_max 19
_diffrn_reflns_limit_l_min -20
_diffrn_reflns_number 3096
_diffrn_reflns_theta_max 27.10
_diffrn_reflns_theta_min 2.99
_exptl_absorpt_coefficient_mu 0.077
_exptl_absorpt_correction_type none
_exptl_crystal_colour colourless
_exptl_crystal_density_diffrn 1.169
_exptl_crystal_description prism
_exptl_crystal_F_000 536
_exptl_crystal_size_max 0.25
_exptl_crystal_size_mid 0.20
_exptl_crystal_size_min 0.20
_refine_diff_density_max .145
_refine_diff_density_min -.124
_refine_diff_density_rms .032
_refine_ls_abs_structure_details 'Flack H D (1983), Acta Cryst. A39, 876-881'
_refine_ls_abs_structure_Flack 1.96(175)
_refine_ls_extinction_coef 0.0201(35)
_refine_ls_extinction_expression Fc^*^=kFc[1+0.001xFc^2^l^3^/sin(2q)]^-1/4^
_refine_ls_extinction_method SHELXL
_refine_ls_goodness_of_fit_all 1.011
_refine_ls_goodness_of_fit_obs 1.133
_refine_ls_hydrogen_treatment refall
_refine_ls_matrix_type full
_refine_ls_number_parameters 248
_refine_ls_number_reflns 3053
_refine_ls_number_restraints 0
_refine_ls_restrained_S_all 1.025
_refine_ls_restrained_S_obs 1.133
_refine_ls_R_factor_all 0.1001
_refine_ls_R_factor_obs 0.0502
_refine_ls_shift/esd_max -1.823
_refine_ls_shift/esd_mean 0.160
_refine_ls_structure_factor_coef Fsqd
_refine_ls_weighting_details 'w=1/[s^2^(Fo^2^)+( 0.0605P)^2^+0.0000P] where P=(Fo^2^+2Fc^2^)/3'
_refine_ls_weighting_scheme calc
_refine_ls_wR_factor_all 0.1158
_refine_ls_wR_factor_obs 0.0990
_reflns_number_observed 1942
_reflns_number_total 3096
_reflns_observed_criterion 2sigma(I)
_cod_data_source_file 901723bsup1.cif
_cod_data_source_block 2d
_cod_depositor_comments
;
The following automatic conversions were performed:

'_refine_ls_weighting_scheme' value 'calc w=1/[s^2^(Fo^2^)+(
0.0605P)^2^+0.0000P] where P=(Fo^2^+2Fc^2^)/3' was changed to 'calc'.
New tag '_refine_ls_weighting_details' was created. The value of the
new tag was set to 'w=1/[s^2^(Fo^2^)+( 0.0605P)^2^+0.0000P] where
P=(Fo^2^+2Fc^2^)/3'.

Automatic conversion script
Id: cif_fix_values 3143 2015-03-26 13:38:13Z robertas 
;
_cod_database_code 7110521

loop_
_symmetry_equiv_pos_as_xyz
'x, y, z'
'-x+1/2, -y, z+1/2'
'x+1/2, -y+1/2, -z'
'-x, y+1/2, -z+1/2'

loop_
_atom_site_aniso_label
_atom_site_aniso_U_11
_atom_site_aniso_U_22
_atom_site_aniso_U_33
_atom_site_aniso_U_23
_atom_site_aniso_U_13
_atom_site_aniso_U_12
O1 0.0261(8) 0.0403(8) 0.0710(12) 0.0139(8) 0.0019(9) -0.0012(7)
N2 0.0259(10) 0.0397(11) 0.082(2) 0.0072(10) 0.0022(10) 0.0011(8)
C3 0.0220(9) 0.0337(11) 0.058(2) -0.0005(10) 0.0004(10) 0.0005(8)
O4 0.0270(9) 0.0763(12) 0.132(2) 0.0151(13) 0.0004(11) -0.0009(9)
C5 0.0345(12) 0.0355(13) 0.060(2) -0.0033(11) 0.0031(11) -0.0041(10)
C6 0.0261(10) 0.0329(11) 0.0553(15) 0.0047(10) -0.0013(10) -0.0009(9)
C7 0.0273(11) 0.0381(12) 0.060(2) 0.0034(12) -0.0005(12) -0.0018(9)
C8 0.0363(13) 0.057(2) 0.059(2) 0.0001(12) -0.0031(13) 0.0039(12)
C9 0.0285(12) 0.0583(13) 0.069(2) 0.0007(13) -0.0038(13) 0.0038(11)
C10 0.059(2) 0.050(2) 0.065(2) -0.0053(14) -0.0116(15) -0.0108(12)
C11 0.049(2) 0.0405(14) 0.065(2) 0.0036(12) -0.0084(14) -0.0101(11)
C12 0.0413(14) 0.0476(14) 0.059(2) 0.0028(13) -0.0067(13) 0.0012(10)
C13 0.0461(14) 0.0433(14) 0.057(2) 0.0058(12) 0.0056(13) -0.0010(11)
C14 0.0436(13) 0.0407(13) 0.056(2) 0.0027(11) -0.0009(12) 0.0052(10)
C15 0.055(2) 0.076(2) 0.071(2) -0.008(2) 0.006(2) 0.019(2)
C16 0.081(3) 0.080(2) 0.059(2) 0.009(2) -0.013(2) -0.001(2)
C17 0.065(2) 0.070(2) 0.083(3) -0.014(2) -0.026(2) -0.004(2)
C18 0.046(2) 0.063(2) 0.128(4) 0.000(2) -0.007(2) 0.0203(15)

loop_
_atom_site_label
_atom_site_type_symbol
_atom_site_fract_x
_atom_site_fract_y
_atom_site_fract_z
_atom_site_U_iso_or_equiv
_atom_site_thermal_displace_type
_atom_site_occupancy
_atom_site_calc_flag
O1 O 0.0939(2) 0.34652(11) 0.68425(11) 0.0458(4) Uani 1 d
N2 N -0.2595(2) 0.3745(2) 0.68040(15) 0.0491(6) Uani 1 d
C3 C 0.0390(2) 0.2267(2) 0.80710(15) 0.0379(5) Uani 1 d
O4 O -0.5438(2) 0.3268(2) 0.6946(2) 0.0784(7) Uani 1 d
C5 C -0.0066(3) 0.1247(2) 0.8454(2) 0.0432(6) Uani 1 d
C6 C 0.0044(3) 0.2486(2) 0.71413(14) 0.0381(5) Uani 1 d
C7 C -0.1905(3) 0.2610(2) 0.6845(2) 0.0417(6) Uani 1 d
C8 C 0.0893(3) 0.1896(2) 0.9835(2) 0.0509(7) Uani 1 d
C9 C -0.4315(3) 0.3999(2) 0.6838(2) 0.0521(6) Uani 1 d
C10 C 0.1330(4) 0.2909(2) 0.9452(2) 0.0578(8) Uani 1 d
C11 C 0.1105(3) 0.3088(2) 0.8598(2) 0.0516(7) Uani 1 d
C12 C -0.1444(3) 0.1981(2) 0.6023(2) 0.0493(6) Uani 1 d
C13 C 0.0189(3) 0.1068(2) 0.9310(2) 0.0488(6) Uani 1 d
C14 C 0.0182(3) 0.1500(2) 0.6488(2) 0.0468(6) Uani 1 d
C15 C 0.1891(4) 0.1320(3) 0.5997(2) 0.0676(8) Uani 1 d
C16 C 0.1108(6) 0.1714(4) 1.0776(2) 0.0732(9) Uani 1 d
C17 C -0.2785(5) 0.1170(3) 0.5644(3) 0.0728(9) Uani 1 d
C18 C -0.4774(5) 0.5226(3) 0.6740(3) 0.0789(11) Uani 1 d
H1 H -0.2684(31) 0.2195(17) 0.7195(14) 0.038(6) Uiso 1 d
H2 H -0.0577(30) 0.0690(19) 0.8097(14) 0.046(6) Uiso 1 d
H3 H -0.0185(31) 0.0813(20) 0.6764(14) 0.050(7) Uiso 1 d
H4 H 0.2812(59) 0.1045(30) 0.6388(25) 0.113(13) Uiso 1 d
H5 H -0.0045(31) 0.0346(21) 0.9551(15) 0.047(7) Uiso 1 d
H6 H 0.2308(47) 0.2032(29) 0.5797(23) 0.092(11) Uiso 1 d
H7 H 0.1070(67) 0.1025(41) 1.0888(28) 0.145(19) Uiso 1 d
H8 H -0.1154(35) 0.2533(20) 0.5591(16) 0.056(7) Uiso 1 d
H9 H 0.1465(33) 0.3790(22) 0.8362(15) 0.058(7) Uiso 1 d
H10 H 0.2241(89) 0.1695(45) 1.0964(41) 0.180(24) Uiso 1 d
H11 H -0.2194(64) 0.0839(34) 0.5142(29) 0.135(17) Uiso 1 d
H12 H 0.1674(54) 0.0716(31) 0.5565(26) 0.115(13) Uiso 1 d
H13 H -0.1788(34) 0.4272(19) 0.6703(14) 0.046(7) Uiso 1 d
H14 H 0.1856(40) 0.3468(22) 0.9802(18) 0.066(8) Uiso 1 d
H15 H -0.3125(44) 0.0568(28) 0.6103(22) 0.092(11) Uiso 1 d
H16 H -0.3779(48) 0.1551(24) 0.5447(20) 0.081(10) Uiso 1 d
H17 H -0.5599(74) 0.5294(43) 0.6301(34) 0.159(22) Uiso 1 d
H18 H -0.3819(64) 0.5704(34) 0.6706(26) 0.128(16) Uiso 1 d
H19 H 0.0666(84) 0.2414(51) 1.1187(34) 0.209(23) Uiso 1 d
H20 H 0.2095(44) 0.3356(22) 0.6889(21) 0.077(9) Uiso 1 d
H24 H -0.5759(58) 0.5357(33) 0.7040(29) 0.132(15) Uiso 1 d

loop_
_atom_type_symbol
_atom_type_description
_atom_type_scat_dispersion_real
_atom_type_scat_dispersion_imag
_atom_type_scat_source
C C .0033 .0016 'International Tables Vol C Tables 4.2.6.8 and 6.1.1.4'
H H .0000 .0000 'International Tables Vol C Tables 4.2.6.8 and 6.1.1.4'
N N .0061 .0033 'International Tables Vol C Tables 4.2.6.8 and 6.1.1.4'
O O .0106 .0060 'International Tables Vol C Tables 4.2.6.8 and 6.1.1.4'

loop_
_geom_angle_atom_site_label_1
_geom_angle_atom_site_label_2
_geom_angle_atom_site_label_3
_geom_angle
C9 N2 C7 124.1(2)
C11 C3 C5 116.5(2)
C11 C3 C6 121.7(2)
C5 C3 C6 121.7(2)
C13 C5 C3 121.4(2)
O1 C6 C3 112.2(2)
O1 C6 C7 105.9(2)
C3 C6 C7 118.1(2)
O1 C6 C14 111.3(2)
C3 C6 C14 119.8(2)
C7 C6 C14 86.4(2)
N2 C7 C6 116.4(2)
N2 C7 C12 119.8(2)
C6 C7 C12 89.5(2)
C13 C8 C10 116.5(3)
C13 C8 C16 121.7(3)
C10 C8 C16 121.8(3)
O4 C9 N2 121.3(2)
O4 C9 C18 122.7(2)
N2 C9 C18 116.1(2)
C11 C10 C8 122.1(3)
C10 C11 C3 121.7(2)
C17 C12 C14 118.9(2)
C17 C12 C7 119.2(3)
C14 C12 C7 87.7(2)
C5 C13 C8 121.7(2)
C12 C14 C15 119.2(2)
C12 C14 C6 88.9(2)
C15 C14 C6 119.8(2)

loop_
_geom_bond_atom_site_label_1
_geom_bond_atom_site_label_2
_geom_bond_distance
O1 C6 1.422(3)
N2 C9 1.334(3)
N2 C7 1.443(3)
C3 C11 1.387(3)
C3 C5 1.393(3)
C3 C6 1.506(3)
O4 C9 1.224(3)
C5 C13 1.374(3)
C6 C7 1.549(3)
C6 C14 1.558(3)
C7 C12 1.531(4)
C8 C13 1.388(3)
C8 C10 1.383(3)
C8 C16 1.504(4)
C9 C18 1.502(4)
C10 C11 1.369(4)
C12 C17 1.517(4)
C12 C14 1.538(3)
C14 C15 1.518(4)

loop_
_geom_torsion_atom_site_label_1
_geom_torsion_atom_site_label_2
_geom_torsion_atom_site_label_3
_geom_torsion_atom_site_label_4
_geom_torsion
C11 C3 C5 C13 -0.3(3)
C6 C3 C5 C13 -177.4(2)
C11 C3 C6 O1 15.5(3)
C5 C3 C6 O1 -167.4(2)
C11 C3 C6 C7 -108.2(2)
C5 C3 C6 C7 68.9(3)
C11 C3 C6 C14 148.9(2)
C5 C3 C6 C14 -34.1(3)
C9 N2 C7 C6 -157.3(2)
C9 N2 C7 C12 96.9(3)
O1 C6 C7 N2 -32.6(3)
C3 C6 C7 N2 94.1(3)
C14 C6 C7 N2 -143.7(2)
O1 C6 C7 C12 90.8(2)
C3 C6 C7 C12 -142.4(2)
C14 C6 C7 C12 -20.3(2)
C7 N2 C9 O4 3.3(4)
C7 N2 C9 C18 -177.0(3)
C13 C8 C10 C11 -0.8(4)
C16 C8 C10 C11 -178.7(3)
C8 C10 C11 C3 1.3(4)
C5 C3 C11 C10 -0.8(4)
C6 C3 C11 C10 176.4(2)
N2 C7 C12 C17 -96.7(3)
C6 C7 C12 C17 142.8(2)
N2 C7 C12 C14 141.1(2)
C6 C7 C12 C14 20.6(2)
C3 C5 C13 C8 0.8(4)
C10 C8 C13 C5 -0.2(4)
C16 C8 C13 C5 177.6(3)
C17 C12 C14 C15 93.1(4)
C7 C12 C14 C15 -144.4(3)
C17 C12 C14 C6 -142.9(3)
C7 C12 C14 C6 -20.5(2)
O1 C6 C14 C12 -85.4(2)
C3 C6 C14 C12 140.8(2)
C7 C6 C14 C12 20.2(2)
O1 C6 C14 C15 38.1(3)
C3 C6 C14 C15 -95.7(3)
C7 C6 C14 C15 143.8(3)
